data_7125234
loop_
_publ_author_name
'Baudron, St\'ephane A'
'Hosseini, Mir Wais'

_publ_section_title
;
 Pre-organization of clefts for Ag-\p interactions in Zn(ii) bisdipyrrin
 helicates for the construction of heterometallic networks.
;
_journal_issue 88
_journal_name_full 'Chemical communications (Cambridge, England)'
_journal_page_first 13000
_journal_page_last 13003
_journal_paper_doi 10.1039/c6cc07754d
_journal_volume 52
_journal_year 2016
_chemical_formula_sum 'C216 H172 Ag4 F12 N16 O17 S4 Zn4'
_chemical_formula_weight 4312.89
_space_group_crystal_system triclinic
_space_group_IT_number 2
_space_group_name_Hall '-P 1'
_space_group_name_H-M_alt 'P -1'
_atom_sites_solution_hydrogens geom
_audit_creation_method SHELXL-2014/7
_audit_update_record
;
2016-09-23 deposited with the CCDC.
2016-10-11 downloaded from the CCDC.
;
_cell_angle_alpha 69.989(2)
_cell_angle_beta 69.909(2)
_cell_angle_gamma 73.752(2)
_cell_formula_units_Z 1
_cell_length_a 15.4217(5)
_cell_length_b 16.4469(5)
_cell_length_c 22.1055(7)
_cell_measurement_reflns_used 9968
_cell_measurement_temperature 173(2)
_cell_measurement_theta_max 27.14
_cell_measurement_theta_min 2.70
_cell_volume 4863.4(3)
_computing_cell_refinement 'Bruker SAINT'
_computing_data_collection 'Bruker APEX2'
_computing_data_reduction 'Bruker SAINT'
_computing_molecular_graphics 'Bruker SHELXTL'
_computing_publication_material 'Bruker SHELXTL'
_computing_structure_refinement 'SHELXL-2014 (Sheldrick 2014)'
_computing_structure_solution 'SHELXS-97 (Sheldrick 2008)'
_diffrn_ambient_temperature 173(2)
_diffrn_measured_fraction_theta_full 0.954
_diffrn_measured_fraction_theta_max 0.908
_diffrn_measurement_device_type 'Bruker APEX-II CCD'
_diffrn_measurement_method '\f and \w scans'
_diffrn_radiation_type MoK\a
_diffrn_radiation_wavelength 0.71073
_diffrn_reflns_av_R_equivalents 0.0496
_diffrn_reflns_av_unetI/netI 0.0420
_diffrn_reflns_Laue_measured_fraction_full 0.954
_diffrn_reflns_Laue_measured_fraction_max 0.908
_diffrn_reflns_limit_h_max 21
_diffrn_reflns_limit_h_min -21
_diffrn_reflns_limit_k_max 22
_diffrn_reflns_limit_k_min -18
_diffrn_reflns_limit_l_max 31
_diffrn_reflns_limit_l_min -31
_diffrn_reflns_number 161393
_diffrn_reflns_point_group_measured_fraction_full 0.954
_diffrn_reflns_point_group_measured_fraction_max 0.908
_diffrn_reflns_theta_full 25.242
_diffrn_reflns_theta_max 30.179
_diffrn_reflns_theta_min 1.446
_exptl_absorpt_coefficient_mu 1.001
_exptl_absorpt_correction_T_max 0.914
_exptl_absorpt_correction_T_min 0.906
_exptl_absorpt_correction_type multi-scan
_exptl_absorpt_process_details sadabs
_exptl_crystal_colour dark-green
_exptl_crystal_density_diffrn 1.473
_exptl_crystal_density_meas ?
_exptl_crystal_description block
_exptl_crystal_F_000 2196
_exptl_crystal_size_max 0.100
_exptl_crystal_size_mid 0.100
_exptl_crystal_size_min 0.090
_refine_diff_density_max 1.656
_refine_diff_density_min -1.054
_refine_diff_density_rms 0.105
_refine_ls_extinction_method none
_refine_ls_goodness_of_fit_ref 1.068
_refine_ls_hydrogen_treatment constr
_refine_ls_matrix_type full
_refine_ls_number_parameters 1231
_refine_ls_number_reflns 26162
_refine_ls_number_restraints 9
_refine_ls_restrained_S_all 1.070
_refine_ls_R_factor_all 0.0882
_refine_ls_R_factor_gt 0.0536
_refine_ls_shift/su_max 0.001
_refine_ls_shift/su_mean 0.000
_refine_ls_structure_factor_coef Fsqd
_refine_ls_weighting_details 'w=1/[\s^2^(Fo^2^)+(0.0693P)^2^+9.2132P] where P=(Fo^2^+2Fc^2^)/3'
_refine_ls_weighting_scheme calc
_refine_ls_wR_factor_gt 0.1388
_refine_ls_wR_factor_ref 0.1587
_reflns_Friedel_coverage 0.000
_reflns_number_gt 18586
_reflns_number_total 26162
_reflns_threshold_expression 'I > 2\s(I)'
_cod_data_source_file c6cc07754d2.cif
_cod_data_source_block compound8
_cod_depositor_comments
;
The following automatic conversions were performed:

data item '_exptl_crystal_density_meas' value 'not measured' was
changed to '?' -- the value is perceived as not measured.

Automatic conversion script
Id: cif_fix_values 6909 2019-04-08 15:41:33Z antanas 
;
_cod_database_code 7125234
_shelx_shelxl_version_number 2014/7
_shelx_space_group_comment
;
The symmetry employed for this shelxl refinement is uniquely defined
by the following loop, which should always be used as a source of
symmetry information in preference to the above space-group names.
They are only intended as comments.
;
_shelx_estimated_absorpt_t_min 0.907
_shelx_estimated_absorpt_t_max 0.915

loop_
_space_group_symop_operation_xyz
'x, y, z'
'-x, -y, -z'

loop_
_atom_site_label
_atom_site_type_symbol
_atom_site_fract_x
_atom_site_fract_y
_atom_site_fract_z
_atom_site_U_iso_or_equiv
_atom_site_adp_type
_atom_site_occupancy
_atom_site_site_symmetry_order
_atom_site_calc_flag
_atom_site_refinement_flags_posn
_atom_site_refinement_flags_adp
_atom_site_refinement_flags_occupancy
_atom_site_disorder_assembly
_atom_site_disorder_group
C1 C 0.2117(3) 0.5092(3) 0.53045(19) 0.0372(9) Uani 1 1 d . . . . .
H1 H 0.2062 0.5487 0.4896 0.045 Uiso 1 1 calc R U . . .
C2 C 0.1781(3) 0.5319(3) 0.5912(2) 0.0446(10) Uani 1 1 d . . . . .
H2 H 0.1483 0.5871 0.5976 0.054 Uiso 1 1 calc R U . . .
C3 C 0.1979(3) 0.4564(3) 0.63932(19) 0.0366(9) Uani 1 1 d . . . . .
H3 H 0.1838 0.4503 0.6849 0.044 Uiso 1 1 calc R U . . .
C4 C 0.2445(2) 0.3885(2) 0.60621(16) 0.0251(7) Uani 1 1 d . . . . .
C5 C 0.2784(2) 0.3014(2) 0.63485(15) 0.0231(7) Uani 1 1 d . . . . .
C6 C 0.3302(2) 0.2365(2) 0.60152(15) 0.0225(7) Uani 1 1 d . . . . .
C7 C 0.3812(2) 0.1539(2) 0.62941(16) 0.0259(7) Uani 1 1 d . . . . .
H7 H 0.3808 0.1299 0.6742 0.031 Uiso 1 1 calc R U . . .
C8 C 0.4313(2) 0.1159(2) 0.57819(16) 0.0261(7) Uani 1 1 d . . . . .
H8 H 0.4726 0.0622 0.5812 0.031 Uiso 1 1 calc R U . . .
C9 C 0.4077(2) 0.1745(2) 0.51996(15) 0.0215(6) Uani 1 1 d . . . . .
C10 C 0.4413(2) 0.1643(2) 0.45272(15) 0.0211(6) Uani 1 1 d . . . . .
C11 C 0.5311(2) 0.1217(3) 0.42208(18) 0.0295(8) Uani 1 1 d . . . . .
H11 H 0.5790 0.0905 0.4422 0.035 Uiso 1 1 calc R U . . .
C12 C 0.5334(2) 0.1356(3) 0.35702(16) 0.0269(7) Uani 1 1 d . . . . .
H12 H 0.5841 0.1170 0.3240 0.032 Uiso 1 1 calc R U . . .
C13 C 0.4437(2) 0.1838(2) 0.34918(15) 0.0209(6) Uani 1 1 d . . . . .
C14 C 0.4131(2) 0.2058(2) 0.29182(14) 0.0195(6) Uani 1 1 d . . . . .
C15 C 0.3221(2) 0.2413(2) 0.28606(15) 0.0211(6) Uani 1 1 d . . . . .
C16 C 0.2921(2) 0.2711(2) 0.22685(16) 0.0259(7) Uani 1 1 d . . . . .
H16 H 0.3295 0.2690 0.1841 0.031 Uiso 1 1 calc R U . . .
C17 C 0.1974(2) 0.3037(3) 0.24478(18) 0.0307(8) Uani 1 1 d . . . . .
H17 H 0.1585 0.3289 0.2165 0.037 Uiso 1 1 calc R U . . .
C18 C 0.1711(2) 0.2913(3) 0.31417(17) 0.0276(7) Uani 1 1 d . . . . .
H18 H 0.1101 0.3069 0.3394 0.033 Uiso 1 1 calc R U . . .
C19 C 0.2552(2) 0.2742(2) 0.71018(15) 0.0247(7) Uani 1 1 d . . . . .
C20 C 0.1674(2) 0.2510(3) 0.74700(15) 0.0270(7) Uani 1 1 d . . . . .
C21 C 0.1008(3) 0.2466(3) 0.71651(17) 0.0331(8) Uani 1 1 d . . . . .
H21 H 0.1167 0.2583 0.6702 0.040 Uiso 1 1 calc R U . . .
C22 C 0.0160(3) 0.2261(3) 0.7533(2) 0.0414(10) Uani 1 1 d . . . . .
H22 H -0.0255 0.2238 0.7321 0.050 Uiso 1 1 calc R U . . .
C23 C -0.0107(3) 0.2077(3) 0.8244(2) 0.0437(10) Uani 1 1 d . . . . .
H23 H -0.0697 0.1944 0.8493 0.052 Uiso 1 1 calc R U . . .
C24 C 0.0503(3) 0.2099(3) 0.85588(19) 0.0412(10) Uani 1 1 d . . . . .
H24 H 0.0326 0.1974 0.9023 0.049 Uiso 1 1 calc R U . . .
C25 C 0.1415(3) 0.2311(3) 0.81862(16) 0.0316(8) Uani 1 1 d . . . . .
C26 C 0.2031(3) 0.2356(3) 0.85009(17) 0.0343(9) Uani 1 1 d . . . . .
H26 H 0.1857 0.2230 0.8965 0.041 Uiso 1 1 calc R U . . .
C27 C 0.2904(3) 0.2586(3) 0.81382(17) 0.0303(8) Uani 1 1 d . . . . .
C28 C 0.3536(3) 0.2651(3) 0.84557(19) 0.0386(9) Uani 1 1 d . . . . .
H28 H 0.3361 0.2538 0.8919 0.046 Uiso 1 1 calc R U . . .
C29 C 0.4382(3) 0.2872(3) 0.8100(2) 0.0418(10) Uani 1 1 d . . . . .
H29 H 0.4783 0.2909 0.8319 0.050 Uiso 1 1 calc R U . . .
C30 C 0.4660(3) 0.3047(3) 0.7394(2) 0.0410(10) Uani 1 1 d . . . . .
H30 H 0.5251 0.3187 0.7153 0.049 Uiso 1 1 calc R U . . .
C31 C 0.4077(3) 0.3016(3) 0.70611(18) 0.0329(8) Uani 1 1 d . . . . .
H31 H 0.4266 0.3147 0.6596 0.039 Uiso 1 1 calc R U . . .
C32 C 0.3177(3) 0.2782(2) 0.74222(16) 0.0270(7) Uani 1 1 d . . . . .
C33 C 0.4880(2) 0.1863(2) 0.23104(15) 0.0228(7) Uani 1 1 d . . . . .
C34 C 0.5461(2) 0.2476(2) 0.19014(15) 0.0234(7) Uani 1 1 d . . . . .
C35 C 0.5370(2) 0.3293(2) 0.20280(16) 0.0256(7) Uani 1 1 d . . . . .
H35 H 0.4898 0.3441 0.2390 0.031 Uiso 1 1 calc R U . . .
C36 C 0.5974(3) 0.3869(3) 0.16216(17) 0.0313(8) Uani 1 1 d . . . . .
H36 H 0.5905 0.4398 0.1713 0.038 Uiso 1 1 calc R U . . .
C37 C 0.6699(3) 0.3657(3) 0.10645(18) 0.0348(9) Uani 1 1 d . . . . .
H37 H 0.7099 0.4050 0.0789 0.042 Uiso 1 1 calc R U . . .
C38 C 0.6806(3) 0.2881(3) 0.09341(17) 0.0336(9) Uani 1 1 d . . . . .
H38 H 0.7286 0.2748 0.0569 0.040 Uiso 1 1 calc R U . . .
C39 C 0.6204(2) 0.2262(3) 0.13413(15) 0.0262(7) Uani 1 1 d . . . . .
C40 C 0.6327(2) 0.1459(3) 0.12206(17) 0.0303(8) Uani 1 1 d . . . . .
H40 H 0.6805 0.1327 0.0856 0.036 Uiso 1 1 calc R U . . .
C41 C 0.5757(2) 0.0844(3) 0.16276(17) 0.0299(8) Uani 1 1 d . . . . .
C42 C 0.5904(3) 0.0009(3) 0.1525(2) 0.0459(11) Uani 1 1 d . . . . .
H42 H 0.6396 -0.0140 0.1172 0.055 Uiso 1 1 calc R U . . .
C43 C 0.5338(4) -0.0582(4) 0.1934(3) 0.0583(14) Uani 1 1 d . . . . .
H43 H 0.5451 -0.1132 0.1862 0.070 Uiso 1 1 calc R U . . .
C44 C 0.4581(3) -0.0363(3) 0.2466(2) 0.0500(12) Uani 1 1 d . . . . .
H44 H 0.4186 -0.0763 0.2735 0.060 Uiso 1 1 calc R U . . .
C45 C 0.4427(3) 0.0420(3) 0.25878(19) 0.0352(9) Uani 1 1 d . . . . .
H45 H 0.3930 0.0548 0.2946 0.042 Uiso 1 1 calc R U . . .
C46 C 0.5005(2) 0.1058(2) 0.21826(16) 0.0261(7) Uani 1 1 d . . . . .
C47 C 0.4982(2) 0.3875(3) 0.37744(18) 0.0301(8) Uani 1 1 d . . . . .
H47 H 0.5309 0.3446 0.4060 0.036 Uiso 1 1 calc R U . . .
C48 C 0.5409(3) 0.4439(3) 0.31610(19) 0.0337(8) Uani 1 1 d . . . . .
H48 H 0.6048 0.4445 0.2974 0.040 Uiso 1 1 calc R U . . .
C49 C 0.4698(2) 0.4974(3) 0.28985(17) 0.0282(7) Uani 1 1 d . . . . .
H49 H 0.4759 0.5421 0.2500 0.034 Uiso 1 1 calc R U . . .
C50 C 0.3843(2) 0.4716(2) 0.33530(15) 0.0213(6) Uani 1 1 d . . . . .
C51 C 0.2942(2) 0.5071(2) 0.32814(15) 0.0205(6) Uani 1 1 d . . . . .
C52 C 0.2110(2) 0.4759(2) 0.36881(15) 0.0209(6) Uani 1 1 d . . . . .
C53 C 0.1185(2) 0.5171(2) 0.36448(17) 0.0269(7) Uani 1 1 d . . . . .
H53 H 0.1018 0.5687 0.3332 0.032 Uiso 1 1 calc R U . . .
C54 C 0.0586(2) 0.4668(2) 0.41487(17) 0.0284(7) Uani 1 1 d . . . . .
H54 H -0.0066 0.4783 0.4251 0.034 Uiso 1 1 calc R U . . .
C55 C 0.1152(2) 0.3938(2) 0.44840(16) 0.0230(7) Uani 1 1 d . . . . .
C56 C 0.0853(2) 0.3177(2) 0.50099(15) 0.0224(7) Uani 1 1 d . . . . .
C57 C 0.0006(2) 0.3124(2) 0.55307(17) 0.0264(7) Uani 1 1 d . . . . .
H57 H -0.0492 0.3584 0.5608 0.032 Uiso 1 1 calc R U . . .
C58 C 0.0065(2) 0.2265(2) 0.58971(16) 0.0250(7) Uani 1 1 d . . . . .
H58 H -0.0381 0.2033 0.6282 0.030 Uiso 1 1 calc R U . . .
C59 C 0.0930(2) 0.1785(2) 0.55868(15) 0.0208(7) Uani 1 1 d . . . . .
C60 C 0.1218(2) 0.0870(2) 0.57535(14) 0.0207(7) Uani 1 1 d . . . . .
C61 C 0.1952(2) 0.0377(2) 0.53689(15) 0.0225(7) Uani 1 1 d . . . . .
C62 C 0.2218(2) -0.0547(2) 0.55151(17) 0.0271(7) Uani 1 1 d . . . . .
H62 H 0.1947 -0.0953 0.5899 0.033 Uiso 1 1 calc R U . . .
C63 C 0.2946(3) -0.0736(3) 0.49899(19) 0.0313(8) Uani 1 1 d . . . . .
H63 H 0.3265 -0.1291 0.4944 0.038 Uiso 1 1 calc R U . . .
C64 C 0.3118(2) 0.0078(3) 0.45317(18) 0.0291(8) Uani 1 1 d . . . . .
H64 H 0.3589 0.0140 0.4129 0.035 Uiso 1 1 calc R U . . .
C65 C 0.2834(2) 0.5893(2) 0.27182(15) 0.0226(7) Uani 1 1 d . . . . .
C66 C 0.2840(2) 0.5838(2) 0.21004(16) 0.0244(7) Uani 1 1 d . . . . .
C67 C 0.2909(2) 0.5020(3) 0.19797(17) 0.0276(7) Uani 1 1 d . . . . .
H67 H 0.2982 0.4498 0.2314 0.033 Uiso 1 1 calc R U . . .
C68 C 0.2869(3) 0.4998(3) 0.13735(18) 0.0325(8) Uani 1 1 d . . . . .
H68 H 0.2895 0.4462 0.1306 0.039 Uiso 1 1 calc R U . . .
C69 C 0.2786(3) 0.5789(3) 0.08486(18) 0.0384(9) Uani 1 1 d . . . . .
H69 H 0.2780 0.5766 0.0436 0.046 Uiso 1 1 calc R U . . .
C70 C 0.2719(3) 0.6562(3) 0.09474(18) 0.0383(9) Uani 1 1 d . . . . .
H70 H 0.2664 0.7072 0.0600 0.046 Uiso 1 1 calc R U . . .
C71 C 0.2729(3) 0.6632(3) 0.15746(17) 0.0304(8) Uani 1 1 d . . . . .
C72 C 0.2632(3) 0.7434(3) 0.16854(19) 0.0352(9) Uani 1 1 d . . . . .
H72 H 0.2579 0.7945 0.1338 0.042 Uiso 1 1 calc R U . . .
C73 C 0.2610(3) 0.7502(3) 0.22998(18) 0.0309(8) Uani 1 1 d . . . . .
C74 C 0.2461(3) 0.8334(3) 0.2431(2) 0.0409(9) Uani 1 1 d . . . . .
H74 H 0.2385 0.8850 0.2092 0.049 Uiso 1 1 calc R U . . .
C75 C 0.2427(3) 0.8384(3) 0.3028(2) 0.0443(10) Uani 1 1 d . . . . .
H75 H 0.2332 0.8932 0.3099 0.053 Uiso 1 1 calc R U . . .
C76 C 0.2534(3) 0.7604(3) 0.3562(2) 0.0381(9) Uani 1 1 d . . . . .
H76 H 0.2503 0.7645 0.3979 0.046 Uiso 1 1 calc R U . . .
C77 C 0.2684(3) 0.6803(3) 0.34563(18) 0.0302(8) Uani 1 1 d . . . . .
H77 H 0.2766 0.6298 0.3803 0.036 Uiso 1 1 calc R U . . .
C78 C 0.2717(2) 0.6715(2) 0.28300(17) 0.0256(7) Uani 1 1 d . . . . .
C79 C 0.0689(2) 0.0349(2) 0.64128(15) 0.0202(6) Uani 1 1 d . . . . .
C80 C -0.0113(2) 0.0058(2) 0.64627(16) 0.0217(6) Uani 1 1 d . . . . .
C81 C -0.0445(2) 0.0232(3) 0.58957(17) 0.0271(7) Uani 1 1 d . . . . .
H81 H -0.0147 0.0575 0.5483 0.033 Uiso 1 1 calc R U . . .
C82 C -0.1193(2) -0.0099(3) 0.59509(19) 0.0322(8) Uani 1 1 d . . . . .
H82 H -0.1395 0.0010 0.5574 0.039 Uiso 1 1 calc R U . . .
C83 C -0.1669(2) -0.0610(3) 0.6578(2) 0.0336(8) Uani 1 1 d . . . . .
H83 H -0.2177 -0.0835 0.6608 0.040 Uiso 1 1 calc R U . . .
C84 C -0.1396(2) -0.0770(3) 0.71243(19) 0.0305(8) Uani 1 1 d . . . . .
H84 H -0.1727 -0.1093 0.7532 0.037 Uiso 1 1 calc R U . . .
C85 C -0.0601(2) -0.0455(2) 0.70963(16) 0.0248(7) Uani 1 1 d . . . . .
C86 C -0.0275(3) -0.0652(3) 0.76476(17) 0.0298(8) Uani 1 1 d . . . . .
H86 H -0.0605 -0.0967 0.8061 0.036 Uiso 1 1 calc R U . . .
C87 C 0.0533(2) -0.0392(2) 0.76013(16) 0.0272(7) Uani 1 1 d . . . . .
C88 C 0.0927(3) -0.0680(3) 0.81579(18) 0.0364(9) Uani 1 1 d . . . . .
H88 H 0.0611 -0.1012 0.8569 0.044 Uiso 1 1 calc R U . . .
C89 C 0.1758(3) -0.0474(3) 0.8092(2) 0.0421(10) Uani 1 1 d . . . . .
H89 H 0.2013 -0.0680 0.8454 0.050 Uiso 1 1 calc R U . . .
C90 C 0.2238(3) 0.0052(3) 0.74765(19) 0.0396(9) Uani 1 1 d . . . . .
H90 H 0.2796 0.0201 0.7440 0.047 Uiso 1 1 calc R U . . .
C91 C 0.1883(3) 0.0339(3) 0.69387(18) 0.0311(8) Uani 1 1 d . . . . .
H91 H 0.2201 0.0689 0.6539 0.037 Uiso 1 1 calc R U . . .
C92 C 0.1035(2) 0.0116(2) 0.69747(16) 0.0243(7) Uani 1 1 d . . . . .
C93 C 0.4630(3) 0.2642(3) 0.0075(2) 0.0414(10) Uani 1 1 d . . . . .
C94 C -0.2246(4) -0.0116(5) 0.9639(2) 0.0679(16) Uani 1 1 d . . . . .
N1 N 0.2521(2) 0.4255(2) 0.53780(13) 0.0265(6) Uani 1 1 d . . . . .
N2 N 0.34695(18) 0.24689(19) 0.53388(12) 0.0200(5) Uani 1 1 d . . . . .
N3 N 0.38838(17) 0.20162(19) 0.40956(12) 0.0191(5) Uani 1 1 d . . . . .
N4 N 0.24423(18) 0.25444(19) 0.33946(13) 0.0207(5) Uani 1 1 d . . . . .
N5 N 0.40576(19) 0.4035(2) 0.38896(13) 0.0236(6) Uani 1 1 d . . . . .
N6 N 0.20698(18) 0.39913(19) 0.42134(12) 0.0198(5) Uani 1 1 d . . . . .
N7 N 0.14047(17) 0.23773(19) 0.50382(12) 0.0193(5) Uani 1 1 d . . . . .
N8 N 0.25242(18) 0.0753(2) 0.47435(13) 0.0237(6) Uani 1 1 d . . . . .
O1 O 0.4955(2) 0.3916(2) 0.03304(17) 0.0527(8) Uani 1 1 d . . . . .
O2 O 0.5157(3) 0.5871(2) 0.07781(16) 0.0536(8) Uani 1 1 d . . . . .
O3 O 0.3434(2) 0.4080(3) 0.01631(19) 0.0591(9) Uani 1 1 d . . . . .
O4 O -0.0516(3) -0.0256(3) 0.95770(19) 0.0735(12) Uani 1 1 d . . . . .
O5 O 0.1682(2) 0.0119(2) 0.94019(14) 0.0501(8) Uani 1 1 d . . . . .
O6 O -0.1548(4) 0.1151(3) 0.9644(2) 0.0853(14) Uani 1 1 d . . . . .
F1 F 0.4320(2) 0.2243(2) 0.07202(13) 0.0616(8) Uani 1 1 d . . . . .
F2 F 0.5527(2) 0.2307(2) -0.01157(15) 0.0627(8) Uani 1 1 d . . . . .
F3 F 0.4180(3) 0.2433(2) -0.02465(16) 0.0685(9) Uani 1 1 d . . . . .
F4 F -0.2014(3) 0.0010(3) 0.89904(16) 0.1040(15) Uani 1 1 d . . . . .
F5 F -0.2377(4) -0.0900(4) 0.9939(2) 0.129(2) Uani 1 1 d . . . . .
F6 F -0.3074(3) 0.0410(4) 0.9789(2) 0.1071(15) Uani 1 1 d . . . . .
S1 S 0.44314(8) 0.38244(8) -0.00643(5) 0.0391(2) Uani 1 1 d . . . . .
S2 S -0.13954(8) 0.01800(10) 0.98907(5) 0.0508(3) Uani 1 1 d . . . . .
Zn1 Zn 0.30762(3) 0.35725(3) 0.46953(2) 0.02124(9) Uani 1 1 d . . . . .
Zn2 Zn 0.25033(2) 0.20490(3) 0.43316(2) 0.02004(9) Uani 1 1 d . . . . .
Ag1 Ag 0.45367(2) 0.45406(2) 0.12288(2) 0.03944(9) Uani 1 1 d . . . . .
Ag2 Ag 0.06234(2) 0.05492(3) 0.86975(2) 0.04441(10) Uani 1 1 d . . . . .
C95 C 0.0259(5) 0.5316(7) 0.2301(4) 0.108(3) Uani 1 1 d . . . . .
H95A H 0.0006 0.5868 0.2410 0.162 Uiso 1 1 calc R U . . .
H95B H 0.0933 0.5221 0.2177 0.162 Uiso 1 1 calc R U . . .
H95C H 0.0043 0.4849 0.2684 0.162 Uiso 1 1 calc R U . . .
C96 C -0.0051(5) 0.5331(6) 0.1747(4) 0.102(3) Uani 1 1 d . . . . .
H96A H -0.0012 0.5893 0.1411 0.122 Uiso 1 1 calc R U . . .
H96B H 0.0349 0.4871 0.1540 0.122 Uiso 1 1 calc R U . . .
C97 C -0.1381(7) 0.5295(7) 0.1452(5) 0.119(3) Uani 1 1 d . . . . .
H97A H -0.1000 0.4883 0.1194 0.143 Uiso 1 1 calc R U . . .
H97B H -0.1381 0.5887 0.1156 0.143 Uiso 1 1 calc R U . . .
C98 C -0.2357(6) 0.5121(6) 0.1748(6) 0.135(4) Uani 1 1 d . . . . .
H98A H -0.2357 0.4558 0.2075 0.203 Uiso 1 1 calc R U . . .
H98B H -0.2598 0.5122 0.1401 0.203 Uiso 1 1 calc R U . . .
H98C H -0.2746 0.5572 0.1959 0.203 Uiso 1 1 calc R U . . .
O7 O -0.0998(4) 0.5193(4) 0.1994(3) 0.0966(15) Uani 1 1 d . . . . .
C99 C 0.9279(5) 0.2168(4) 0.4293(4) 0.0811(19) Uani 1 1 d . . . . .
H99A H 0.8714 0.2476 0.4536 0.122 Uiso 1 1 calc R U . . .
H99B H 0.9814 0.2281 0.4359 0.122 Uiso 1 1 calc R U . . .
H99C H 0.9276 0.1548 0.4453 0.122 Uiso 1 1 calc R U . . .
C100 C 0.9331(4) 0.2473(4) 0.3582(3) 0.0665(16) Uani 1 1 d . . . . .
H10A H 0.9390 0.3088 0.3413 0.080 Uiso 1 1 calc R U . . .
H10B H 0.9884 0.2139 0.3340 0.080 Uiso 1 1 calc R U . . .
C101 C 0.8516(6) 0.2662(5) 0.2793(4) 0.086(2) Uani 1 1 d . . . . .
H10C H 0.9075 0.2364 0.2528 0.103 Uiso 1 1 calc R U . . .
H10D H 0.8511 0.3290 0.2622 0.103 Uiso 1 1 calc R U . . .
C102 C 0.7653(6) 0.2460(5) 0.2743(5) 0.103(3) Uani 1 1 d . . . . .
H10E H 0.7708 0.1834 0.2849 0.154 Uiso 1 1 calc R U . . .
H10F H 0.7592 0.2728 0.2297 0.154 Uiso 1 1 calc R U . . .
H10G H 0.7108 0.2689 0.3054 0.154 Uiso 1 1 calc R U . . .
O8 O 0.8521(3) 0.2372(3) 0.3473(2) 0.0775(13) Uani 1 1 d . . . . .
O9 O 0.4871(7) 0.4158(7) 0.5273(5) 0.094(3) Uani 0.5 1 d D . P A -1
C105 C 0.5808(8) 0.3862(10) 0.5266(7) 0.218(9) Uani 1 1 d D . . A -1
C103 C 0.4533(13) 0.5076(10) 0.5239(11) 0.138(9) Uani 0.5 1 d D . P A -1
C104 C 0.5951(15) 0.2916(10) 0.5322(10) 0.110(6) Uani 0.5 1 d D . P A -1
C106 C 0.0899(8) 0.2909(9) 0.0486(7) 0.173(4) Uani 0.5 1 d DG . P B -1
C107 C 0.0411(11) 0.2334(9) 0.0459(7) 0.173(4) Uani 0.5 1 d DG . P B -1
H107 H 0.0636 0.1730 0.0573 0.208 Uiso 0.5 1 calc R U P B -1
C108 C -0.0414(10) 0.2660(13) 0.0263(7) 0.173(4) Uani 0.5 1 d G . P B -1
H108 H -0.0741 0.2276 0.0245 0.208 Uiso 0.5 1 calc R U P B -1
C109 C -0.0751(8) 0.3562(13) 0.0093(7) 0.173(4) Uani 0.5 1 d G . P B -1
H109 H -0.1302 0.3781 -0.0038 0.208 Uiso 0.5 1 calc R U P B -1
C110 C -0.0262(9) 0.4137(10) 0.0120(7) 0.173(4) Uani 0.5 1 d DG . P B -1
H110 H -0.0488 0.4741 0.0007 0.208 Uiso 0.5 1 calc R U P B -1
C111 C 0.0562(9) 0.3811(9) 0.0316(7) 0.173(4) Uani 0.5 1 d DG . P B -1
C112 C 0.1118(13) 0.4397(12) 0.0336(10) 0.173(4) Uani 0.5 1 d D . P B -1
H11A H 0.1474 0.4648 -0.0110 0.260 Uiso 0.5 1 calc R U P B -1
H11B H 0.1538 0.4064 0.0606 0.260 Uiso 0.5 1 calc R U P B -1
H11C H 0.0703 0.4858 0.0524 0.260 Uiso 0.5 1 calc R U P B -1
C113 C 0.1691(11) 0.2591(13) 0.0794(10) 0.173(4) Uani 0.5 1 d D . P B -1
H11D H 0.1503 0.2195 0.1230 0.260 Uiso 0.5 1 calc R U P B -1
H11E H 0.1864 0.3084 0.0835 0.260 Uiso 0.5 1 calc R U P B -1
H11F H 0.2218 0.2290 0.0517 0.260 Uiso 0.5 1 calc R U P B -1

loop_
_atom_site_aniso_label
_atom_site_aniso_U_11
_atom_site_aniso_U_22
_atom_site_aniso_U_33
_atom_site_aniso_U_23
_atom_site_aniso_U_13
_atom_site_aniso_U_12
C1 0.044(2) 0.030(3) 0.0260(17) -0.0032(16) -0.0060(15) -0.0003(17)
C2 0.059(3) 0.029(3) 0.035(2) -0.0141(18) -0.0025(19) 0.0015(19)
C3 0.044(2) 0.034(3) 0.0257(17) -0.0119(16) -0.0022(15) -0.0032(17)
C4 0.0285(16) 0.028(2) 0.0168(14) -0.0070(13) -0.0017(12) -0.0072(14)
C5 0.0266(15) 0.027(2) 0.0158(13) -0.0047(13) -0.0051(11) -0.0075(13)
C6 0.0255(15) 0.028(2) 0.0149(13) -0.0052(12) -0.0045(11) -0.0090(13)
C7 0.0344(17) 0.026(2) 0.0163(14) -0.0003(13) -0.0103(12) -0.0067(14)
C8 0.0308(16) 0.024(2) 0.0230(15) -0.0045(13) -0.0114(13) -0.0009(13)
C9 0.0233(14) 0.026(2) 0.0176(13) -0.0059(13) -0.0064(11) -0.0069(13)
C10 0.0247(14) 0.022(2) 0.0179(13) -0.0047(12) -0.0066(11) -0.0063(12)
C11 0.0269(16) 0.033(2) 0.0285(17) -0.0123(15) -0.0114(13) 0.0039(14)
C12 0.0220(15) 0.034(2) 0.0220(15) -0.0115(14) -0.0037(12) 0.0012(13)
C13 0.0191(13) 0.023(2) 0.0189(14) -0.0074(12) -0.0024(11) -0.0038(12)
C14 0.0222(14) 0.0197(19) 0.0158(13) -0.0053(12) -0.0019(11) -0.0064(12)
C15 0.0231(14) 0.023(2) 0.0152(13) -0.0042(12) -0.0018(11) -0.0071(12)
C16 0.0318(16) 0.030(2) 0.0166(14) -0.0063(13) -0.0066(12) -0.0066(14)
C17 0.0303(17) 0.035(2) 0.0272(17) -0.0047(15) -0.0148(14) -0.0029(15)
C18 0.0208(14) 0.031(2) 0.0283(16) -0.0056(15) -0.0069(12) -0.0035(13)
C19 0.0329(17) 0.026(2) 0.0146(13) -0.0064(13) -0.0038(12) -0.0073(14)
C20 0.0328(17) 0.032(2) 0.0145(14) -0.0049(13) -0.0048(12) -0.0073(14)
C21 0.0325(18) 0.046(3) 0.0194(15) -0.0042(15) -0.0072(13) -0.0107(16)
C22 0.0312(19) 0.060(3) 0.0294(19) -0.0036(18) -0.0079(15) -0.0136(18)
C23 0.0330(19) 0.054(3) 0.0304(19) -0.0018(18) 0.0002(15) -0.0098(18)
C24 0.042(2) 0.052(3) 0.0218(17) -0.0068(17) -0.0010(15) -0.0104(19)
C25 0.0347(18) 0.038(2) 0.0170(15) -0.0070(14) -0.0019(13) -0.0054(16)
C26 0.047(2) 0.040(3) 0.0158(15) -0.0070(15) -0.0069(14) -0.0105(17)
C27 0.0419(19) 0.033(2) 0.0187(15) -0.0070(14) -0.0106(14) -0.0082(16)
C28 0.057(2) 0.040(3) 0.0271(18) -0.0089(17) -0.0204(17) -0.0115(19)
C29 0.057(3) 0.043(3) 0.039(2) -0.0132(19) -0.0245(19) -0.014(2)
C30 0.048(2) 0.045(3) 0.039(2) -0.0134(19) -0.0129(18) -0.0194(19)
C31 0.041(2) 0.036(2) 0.0268(17) -0.0075(15) -0.0069(15) -0.0184(17)
C32 0.0365(18) 0.027(2) 0.0181(14) -0.0049(13) -0.0071(13) -0.0095(15)
C33 0.0211(14) 0.029(2) 0.0166(13) -0.0076(13) -0.0030(11) -0.0023(12)
C34 0.0223(14) 0.031(2) 0.0146(13) -0.0057(13) -0.0032(11) -0.0034(13)
C35 0.0254(15) 0.030(2) 0.0192(14) -0.0055(13) -0.0026(12) -0.0078(13)
C36 0.0374(19) 0.033(2) 0.0242(16) -0.0034(15) -0.0083(14) -0.0134(16)
C37 0.0365(19) 0.042(3) 0.0232(16) 0.0005(15) -0.0049(14) -0.0188(17)
C38 0.0295(17) 0.047(3) 0.0174(15) -0.0038(15) -0.0004(13) -0.0098(16)
C39 0.0240(15) 0.035(2) 0.0150(13) -0.0058(13) -0.0040(11) -0.0004(13)
C40 0.0266(16) 0.040(2) 0.0189(15) -0.0103(15) -0.0014(12) -0.0019(15)
C41 0.0298(17) 0.032(2) 0.0252(16) -0.0129(15) -0.0057(13) 0.0026(14)
C42 0.049(2) 0.040(3) 0.042(2) -0.023(2) 0.0002(18) 0.0011(19)
C43 0.067(3) 0.039(3) 0.065(3) -0.031(3) 0.002(3) -0.010(2)
C44 0.055(3) 0.037(3) 0.053(3) -0.018(2) 0.002(2) -0.015(2)
C45 0.0370(19) 0.033(3) 0.0315(18) -0.0110(16) 0.0009(15) -0.0106(16)
C46 0.0272(15) 0.030(2) 0.0208(15) -0.0096(14) -0.0037(12) -0.0051(14)
C47 0.0275(16) 0.035(2) 0.0279(17) -0.0026(15) -0.0103(13) -0.0098(15)
C48 0.0247(16) 0.038(3) 0.0346(19) -0.0063(16) -0.0025(14) -0.0112(15)
C49 0.0309(17) 0.028(2) 0.0220(15) -0.0029(14) -0.0010(13) -0.0129(14)
C50 0.0254(15) 0.022(2) 0.0164(13) -0.0049(12) -0.0042(11) -0.0069(13)
C51 0.0271(15) 0.0170(19) 0.0162(13) -0.0047(12) -0.0027(11) -0.0060(12)
C52 0.0263(15) 0.0190(19) 0.0140(13) -0.0022(12) -0.0040(11) -0.0039(12)
C53 0.0284(16) 0.022(2) 0.0228(15) -0.0014(13) -0.0064(12) -0.0002(13)
C54 0.0240(15) 0.024(2) 0.0290(17) -0.0045(14) -0.0024(13) -0.0012(13)
C55 0.0228(14) 0.025(2) 0.0195(14) -0.0071(13) -0.0033(11) -0.0044(13)
C56 0.0190(13) 0.028(2) 0.0183(14) -0.0061(13) -0.0018(11) -0.0057(12)
C57 0.0226(15) 0.026(2) 0.0249(16) -0.0064(14) 0.0003(12) -0.0046(13)
C58 0.0209(14) 0.031(2) 0.0197(14) -0.0072(13) 0.0023(11) -0.0094(13)
C59 0.0218(14) 0.025(2) 0.0153(13) -0.0036(12) -0.0039(11) -0.0083(12)
C60 0.0241(14) 0.025(2) 0.0141(13) -0.0004(12) -0.0062(11) -0.0109(13)
C61 0.0241(14) 0.025(2) 0.0183(14) -0.0013(13) -0.0072(11) -0.0087(13)
C62 0.0303(16) 0.022(2) 0.0268(16) -0.0012(14) -0.0116(13) -0.0044(14)
C63 0.0295(17) 0.027(2) 0.0356(19) -0.0090(16) -0.0128(14) 0.0024(14)
C64 0.0249(16) 0.034(2) 0.0260(16) -0.0078(15) -0.0056(13) -0.0037(14)
C65 0.0256(15) 0.020(2) 0.0176(14) 0.0003(12) -0.0040(11) -0.0064(13)
C66 0.0280(16) 0.022(2) 0.0181(14) -0.0008(13) -0.0039(12) -0.0051(13)
C67 0.0282(16) 0.028(2) 0.0211(15) -0.0019(14) -0.0052(12) -0.0058(14)
C68 0.0404(19) 0.034(2) 0.0244(16) -0.0088(15) -0.0088(14) -0.0076(16)
C69 0.048(2) 0.045(3) 0.0211(16) -0.0068(16) -0.0122(15) -0.0055(18)
C70 0.049(2) 0.039(3) 0.0185(16) 0.0044(15) -0.0124(15) -0.0068(18)
C71 0.0323(17) 0.031(2) 0.0206(15) 0.0005(14) -0.0065(13) -0.0046(15)
C72 0.042(2) 0.026(2) 0.0264(17) 0.0044(15) -0.0086(15) -0.0041(16)
C73 0.0315(17) 0.023(2) 0.0316(18) -0.0016(15) -0.0078(14) -0.0036(14)
C74 0.050(2) 0.019(2) 0.046(2) -0.0013(17) -0.0125(19) -0.0054(17)
C75 0.051(2) 0.024(3) 0.055(3) -0.017(2) -0.007(2) -0.0057(18)
C76 0.043(2) 0.035(3) 0.037(2) -0.0160(18) -0.0053(17) -0.0078(17)
C77 0.0348(18) 0.025(2) 0.0290(17) -0.0075(15) -0.0044(14) -0.0080(15)
C78 0.0250(15) 0.023(2) 0.0241(15) -0.0044(13) -0.0012(12) -0.0068(13)
C79 0.0239(14) 0.0183(19) 0.0154(13) -0.0004(12) -0.0036(11) -0.0069(12)
C80 0.0231(14) 0.021(2) 0.0219(14) -0.0057(13) -0.0052(11) -0.0066(12)
C81 0.0284(16) 0.033(2) 0.0209(15) -0.0059(14) -0.0064(12) -0.0098(14)
C82 0.0295(17) 0.042(3) 0.0328(18) -0.0155(17) -0.0086(14) -0.0108(16)
C83 0.0254(16) 0.033(2) 0.049(2) -0.0182(18) -0.0077(15) -0.0098(15)
C84 0.0292(17) 0.023(2) 0.0354(18) -0.0059(15) -0.0002(14) -0.0119(14)
C85 0.0289(16) 0.019(2) 0.0226(15) -0.0034(13) -0.0027(12) -0.0073(13)
C86 0.0360(18) 0.028(2) 0.0187(15) 0.0024(13) -0.0029(13) -0.0130(15)
C87 0.0320(17) 0.027(2) 0.0190(15) -0.0010(13) -0.0053(12) -0.0083(14)
C88 0.046(2) 0.038(3) 0.0188(16) 0.0009(15) -0.0087(15) -0.0089(17)
C89 0.045(2) 0.053(3) 0.0266(18) -0.0035(18) -0.0193(16) -0.0049(19)
C90 0.037(2) 0.055(3) 0.0312(19) -0.0081(18) -0.0154(16) -0.0114(18)
C91 0.0311(17) 0.037(2) 0.0260(16) -0.0034(15) -0.0102(14) -0.0109(15)
C92 0.0255(15) 0.028(2) 0.0191(14) -0.0026(13) -0.0068(12) -0.0078(13)
C93 0.055(3) 0.046(3) 0.0271(18) -0.0070(18) -0.0148(17) -0.013(2)
C94 0.075(4) 0.093(5) 0.032(2) 0.002(3) -0.020(2) -0.028(3)
N1 0.0315(14) 0.0261(19) 0.0175(12) -0.0042(11) -0.0045(11) -0.0038(12)
N2 0.0245(12) 0.0210(16) 0.0133(11) -0.0030(10) -0.0054(9) -0.0043(10)
N3 0.0185(11) 0.0239(16) 0.0154(11) -0.0050(10) -0.0036(9) -0.0064(10)
N4 0.0206(12) 0.0239(17) 0.0162(11) -0.0044(11) -0.0036(9) -0.0052(10)
N5 0.0258(13) 0.0262(18) 0.0187(12) -0.0045(11) -0.0053(10) -0.0075(11)
N6 0.0235(12) 0.0191(16) 0.0153(11) -0.0021(10) -0.0040(9) -0.0065(10)
N7 0.0199(11) 0.0209(16) 0.0152(11) -0.0035(10) -0.0017(9) -0.0066(10)
N8 0.0200(12) 0.0311(18) 0.0193(12) -0.0057(11) -0.0036(10) -0.0073(11)
O1 0.0555(19) 0.064(2) 0.0555(19) -0.0337(17) -0.0204(16) -0.0089(16)
O2 0.077(2) 0.045(2) 0.0388(17) -0.0038(14) -0.0155(16) -0.0203(17)
O3 0.0499(19) 0.066(3) 0.069(2) -0.031(2) -0.0202(17) -0.0018(17)
O4 0.051(2) 0.103(3) 0.055(2) -0.031(2) 0.0093(17) -0.015(2)
O5 0.0421(16) 0.077(3) 0.0260(14) -0.0067(14) -0.0061(12) -0.0167(15)
O6 0.105(4) 0.058(3) 0.067(3) 0.011(2) -0.016(2) -0.020(2)
F1 0.081(2) 0.061(2) 0.0334(13) 0.0037(13) -0.0149(13) -0.0211(16)
F2 0.0682(19) 0.051(2) 0.0602(18) -0.0191(15) -0.0127(15) 0.0002(14)
F3 0.115(3) 0.055(2) 0.0629(19) -0.0134(15) -0.0498(19) -0.0288(18)
F4 0.113(3) 0.164(4) 0.0351(16) -0.020(2) -0.0321(19) -0.019(3)
F5 0.208(6) 0.124(4) 0.100(3) 0.022(3) -0.096(4) -0.097(4)
F6 0.060(2) 0.179(5) 0.081(3) -0.028(3) -0.032(2) -0.013(3)
S1 0.0454(5) 0.0407(7) 0.0373(5) -0.0145(4) -0.0143(4) -0.0088(4)
S2 0.0400(5) 0.0766(10) 0.0225(4) 0.0002(5) -0.0002(4) -0.0180(5)
Zn1 0.02559(18) 0.0221(2) 0.01377(16) -0.00109(14) -0.00553(13) -0.00560(15)
Zn2 0.01829(16) 0.0252(2) 0.01449(16) -0.00464(14) -0.00073(12) -0.00645(14)
Ag1 0.04279(17) 0.0396(2) 0.03615(16) -0.01214(14) -0.01142(12) -0.00490(13)
Ag2 0.04650(18) 0.0561(2) 0.02596(14) -0.00196(14) -0.00569(12) -0.01928(15)
C95 0.066(4) 0.146(8) 0.108(6) -0.058(6) -0.023(4) 0.014(5)
C96 0.075(5) 0.124(7) 0.106(6) -0.047(5) -0.010(4) -0.017(4)
C97 0.120(7) 0.122(8) 0.144(9) -0.056(7) -0.044(7) -0.030(6)
C98 0.095(6) 0.078(6) 0.249(13) -0.041(7) -0.070(7) -0.016(5)
O7 0.079(3) 0.109(4) 0.100(4) -0.029(3) -0.022(3) -0.018(3)
C99 0.091(5) 0.056(4) 0.101(5) -0.009(4) -0.037(4) -0.024(3)
C100 0.057(3) 0.044(4) 0.101(5) -0.031(3) -0.018(3) -0.006(2)
C101 0.101(5) 0.057(5) 0.088(5) -0.003(4) -0.035(4) -0.004(4)
C102 0.113(6) 0.073(5) 0.128(7) -0.016(5) -0.075(6) 0.012(4)
O8 0.072(3) 0.051(3) 0.098(3) 0.018(2) -0.039(2) -0.022(2)
O9 0.092(7) 0.125(9) 0.079(6) -0.052(6) -0.035(5) 0.003(6)
C105 0.192(14) 0.35(2) 0.144(11) 0.036(13) -0.075(10) -0.183(16)
C103 0.090(12) 0.19(2) 0.19(2) -0.15(2) -0.033(13) -0.007(14)
C104 0.162(17) 0.073(11) 0.136(15) -0.016(10) -0.098(14) -0.025(10)
C106 0.120(7) 0.297(14) 0.106(6) -0.068(8) 0.008(5) -0.076(8)
C107 0.120(7) 0.297(14) 0.106(6) -0.068(8) 0.008(5) -0.076(8)
C108 0.120(7) 0.297(14) 0.106(6) -0.068(8) 0.008(5) -0.076(8)
C109 0.120(7) 0.297(14) 0.106(6) -0.068(8) 0.008(5) -0.076(8)
C110 0.120(7) 0.297(14) 0.106(6) -0.068(8) 0.008(5) -0.076(8)
C111 0.120(7) 0.297(14) 0.106(6) -0.068(8) 0.008(5) -0.076(8)
C112 0.120(7) 0.297(14) 0.106(6) -0.068(8) 0.008(5) -0.076(8)
C113 0.120(7) 0.297(14) 0.106(6) -0.068(8) 0.008(5) -0.076(8)

loop_
_atom_type_symbol
_atom_type_description
_atom_type_scat_dispersion_real
_atom_type_scat_dispersion_imag
_atom_type_scat_source
C C 0.0033 0.0016 'International Tables Vol C Tables 4.2.6.8 and 6.1.1.4'
H H 0.0000 0.0000 'International Tables Vol C Tables 4.2.6.8 and 6.1.1.4'
N N 0.0061 0.0033 'International Tables Vol C Tables 4.2.6.8 and 6.1.1.4'
O O 0.0106 0.0060 'International Tables Vol C Tables 4.2.6.8 and 6.1.1.4'
F F 0.0171 0.0103 'International Tables Vol C Tables 4.2.6.8 and 6.1.1.4'
S S 0.1246 0.1234 'International Tables Vol C Tables 4.2.6.8 and 6.1.1.4'
Zn Zn 0.2839 1.4301 'International Tables Vol C Tables 4.2.6.8 and 6.1.1.4'
Ag Ag -0.8971 1.1015 'International Tables Vol C Tables 4.2.6.8 and 6.1.1.4'

loop_
_geom_angle_atom_site_label_1
_geom_angle_atom_site_label_2
_geom_angle_atom_site_label_3
_geom_angle
_geom_angle_site_symmetry_1
_geom_angle_site_symmetry_3
N1 C1 C2 112.4(4) . .
N1 C1 H1 123.8 . .
C2 C1 H1 123.8 . .
C3 C2 C1 106.1(4) . .
C3 C2 H2 126.9 . .
C1 C2 H2 126.9 . .
C2 C3 C4 107.0(3) . .
C2 C3 H3 126.5 . .
C4 C3 H3 126.5 . .
C5 C4 N1 124.6(3) . .
C5 C4 C3 127.4(3) . .
N1 C4 C3 108.0(3) . .
C4 C5 C6 127.2(3) . .
C4 C5 C19 115.4(3) . .
C6 C5 C19 117.4(3) . .
N2 C6 C5 124.9(3) . .
N2 C6 C7 108.7(3) . .
C5 C6 C7 126.1(3) . .
C8 C7 C6 107.3(3) . .
C8 C7 H7 126.3 . .
C6 C7 H7 126.3 . .
C7 C8 C9 106.4(3) . .
C7 C8 H8 126.8 . .
C9 C8 H8 126.8 . .
N2 C9 C8 110.6(3) . .
N2 C9 C10 121.3(3) . .
C8 C9 C10 128.0(3) . .
N3 C10 C11 111.4(3) . .
N3 C10 C9 121.2(3) . .
C11 C10 C9 127.3(3) . .
C12 C11 C10 106.3(3) . .
C12 C11 H11 126.8 . .
C10 C11 H11 126.8 . .
C11 C12 C13 107.3(3) . .
C11 C12 H12 126.4 . .
C13 C12 H12 126.4 . .
N3 C13 C14 124.9(3) . .
N3 C13 C12 108.8(3) . .
C14 C13 C12 126.2(3) . .
C15 C14 C13 127.1(3) . .
C15 C14 C33 117.9(3) . .
C13 C14 C33 115.0(3) . .
N4 C15 C14 124.2(3) . .
N4 C15 C16 108.3(3) . .
C14 C15 C16 127.4(3) . .
C17 C16 C15 107.0(3) . .
C17 C16 H16 126.5 . .
C15 C16 H16 126.5 . .
C16 C17 C18 106.4(3) . .
C16 C17 H17 126.8 . .
C18 C17 H17 126.8 . .
N4 C18 C17 111.6(3) . .
N4 C18 H18 124.2 . .
C17 C18 H18 124.2 . .
C20 C19 C32 121.1(3) . .
C20 C19 C5 118.3(3) . .
C32 C19 C5 120.5(3) . .
C19 C20 C25 119.1(3) . .
C19 C20 C21 123.2(3) . .
C25 C20 C21 117.7(3) . .
C22 C21 C20 121.6(3) . .
C22 C21 H21 119.2 . .
C20 C21 H21 119.2 . .
C21 C22 C23 120.8(4) . .
C21 C22 H22 119.6 . .
C23 C22 H22 119.6 . .
C24 C23 C22 119.9(4) . .
C24 C23 Ag2 72.2(3) . .
C22 C23 Ag2 107.8(3) . .
C24 C23 H23 120.1 . .
C22 C23 H23 120.1 . .
Ag2 C23 H23 90.0 . .
C23 C24 C25 121.1(3) . .
C23 C24 Ag2 75.4(3) . .
C25 C24 Ag2 107.0(3) . .
C23 C24 H24 119.4 . .
C25 C24 H24 119.4 . .
Ag2 C24 H24 87.6 . .
C26 C25 C20 119.7(3) . .
C26 C25 C24 121.6(3) . .
C20 C25 C24 118.7(3) . .
C25 C26 C27 121.5(3) . .
C25 C26 H26 119.2 . .
C27 C26 H26 119.2 . .
C26 C27 C28 122.0(3) . .
C26 C27 C32 119.5(3) . .
C28 C27 C32 118.5(3) . .
C29 C28 C27 121.6(4) . .
C29 C28 H28 119.2 . .
C27 C28 H28 119.2 . .
C28 C29 C30 120.0(4) . .
C28 C29 H29 120.0 . .
C30 C29 H29 120.0 . .
C31 C30 C29 121.1(4) . .
C31 C30 H30 119.5 . .
C29 C30 H30 119.5 . .
C30 C31 C32 120.4(3) . .
C30 C31 H31 119.8 . .
C32 C31 H31 119.8 . .
C19 C32 C31 122.4(3) . .
C19 C32 C27 119.1(3) . .
C31 C32 C27 118.5(3) . .
C46 C33 C34 121.5(3) . .
C46 C33 C14 119.0(3) . .
C34 C33 C14 119.4(3) . .
C33 C34 C35 122.9(3) . .
C33 C34 C39 118.9(3) . .
C35 C34 C39 118.2(3) . .
C36 C35 C34 121.0(3) . .
C36 C35 Ag1 71.0(2) . .
C34 C35 Ag1 109.5(2) . .
C36 C35 H35 119.5 . .
C34 C35 H35 119.5 . .
Ag1 C35 H35 89.5 . .
C35 C36 C37 120.4(4) . .
C35 C36 Ag1 77.4(2) . .
C37 C36 Ag1 106.3(2) . .
C35 C36 H36 119.8 . .
C37 C36 H36 119.8 . .
Ag1 C36 H36 86.4 . .
C38 C37 C36 119.9(3) . .
C38 C37 H37 120.0 . .
C36 C37 H37 120.0 . .
C37 C38 C39 121.8(3) . .
C37 C38 H38 119.1 . .
C39 C38 H38 119.1 . .
C40 C39 C38 122.0(3) . .
C40 C39 C34 119.3(3) . .
C38 C39 C34 118.7(3) . .
C39 C40 C41 122.2(3) . .
C39 C40 H40 118.9 . .
C41 C40 H40 118.9 . .
C40 C41 C42 122.5(3) . .
C40 C41 C46 118.8(3) . .
C42 C41 C46 118.7(4) . .
C43 C42 C41 121.2(4) . .
C43 C42 H42 119.4 . .
C41 C42 H42 119.4 . .
C42 C43 C44 120.2(4) . .
C42 C43 H43 119.9 . .
C44 C43 H43 119.9 . .
C45 C44 C43 120.5(4) . .
C45 C44 H44 119.8 . .
C43 C44 H44 119.8 . .
C44 C45 C46 121.7(4) . .
C44 C45 H45 119.1 . .
C46 C45 H45 119.1 . .
C33 C46 C45 122.9(3) . .
C33 C46 C41 119.4(3) . .
C45 C46 C41 117.7(3) . .
N5 C47 C48 111.3(3) . .
N5 C47 H47 124.3 . .
C48 C47 H47 124.3 . .
C49 C48 C47 106.4(3) . .
C49 C48 H48 126.8 . .
C47 C48 H48 126.8 . .
C48 C49 C50 106.9(3) . .
C48 C49 H49 126.5 . .
C50 C49 H49 126.5 . .
N5 C50 C51 124.7(3) . .
N5 C50 C49 108.4(3) . .
C51 C50 C49 126.9(3) . .
C50 C51 C52 127.1(3) . .
C50 C51 C65 116.9(3) . .
C52 C51 C65 116.0(3) . .
N6 C52 C51 124.5(3) . .
N6 C52 C53 109.0(3) . .
C51 C52 C53 126.4(3) . .
C54 C53 C52 107.3(3) . .
C54 C53 H53 126.4 . .
C52 C53 H53 126.4 . .
C53 C54 C55 106.6(3) . .
C53 C54 H54 126.7 . .
C55 C54 H54 126.7 . .
N6 C55 C54 110.9(3) . .
N6 C55 C56 121.3(3) . .
C54 C55 C56 127.6(3) . .
N7 C56 C57 110.8(3) . .
N7 C56 C55 120.2(3) . .
C57 C56 C55 129.0(3) . .
C58 C57 C56 106.3(3) . .
C58 C57 H57 126.8 . .
C56 C57 H57 126.8 . .
C57 C58 C59 107.9(3) . .
C57 C58 H58 126.0 . .
C59 C58 H58 126.0 . .
N7 C59 C60 125.1(3) . .
N7 C59 C58 108.0(3) . .
C60 C59 C58 126.6(3) . .
C61 C60 C59 127.1(3) . .
C61 C60 C79 115.6(3) . .
C59 C60 C79 117.3(3) . .
N8 C61 C60 123.4(3) . .
N8 C61 C62 108.9(3) . .
C60 C61 C62 127.7(3) . .
C63 C62 C61 107.4(3) . .
C63 C62 H62 126.3 . .
C61 C62 H62 126.3 . .
C62 C63 C64 106.2(3) . .
C62 C63 H63 126.9 . .
C64 C63 H63 126.9 . .
N8 C64 C63 111.9(3) . .
N8 C64 H64 124.1 . .
C63 C64 H64 124.1 . .
C66 C65 C78 120.9(3) . .
C66 C65 C51 120.4(3) . .
C78 C65 C51 118.7(3) . .
C65 C66 C67 122.4(3) . .
C65 C66 C71 119.1(3) . .
C67 C66 C71 118.4(3) . .
C68 C67 C66 120.6(3) . .
C68 C67 Ag1 67.6(2) . .
C66 C67 Ag1 111.6(2) . .
C68 C67 H67 119.7 . .
C66 C67 H67 119.7 . .
Ag1 C67 H67 90.8 . .
C67 C68 C69 120.4(4) . .
C67 C68 Ag1 80.5(2) . .
C69 C68 Ag1 103.9(3) . .
C67 C68 H68 119.8 . .
C69 C68 H68 119.8 . .
Ag1 C68 H68 85.6 . .
C70 C69 C68 120.2(3) . .
C70 C69 H69 119.9 . .
C68 C69 H69 119.9 . .
C69 C70 C71 122.0(4) . .
C69 C70 H70 119.0 . .
C71 C70 H70 119.0 . .
C72 C71 C70 122.2(3) . .
C72 C71 C66 119.5(3) . .
C70 C71 C66 118.3(4) . .
C71 C72 C73 122.0(3) . .
C71 C72 H72 119.0 . .
C73 C72 H72 119.0 . .
C72 C73 C78 119.1(4) . .
C72 C73 C74 122.4(4) . .
C78 C73 C74 118.4(3) . .
C75 C74 C73 121.5(4) . .
C75 C74 H74 119.3 . .
C73 C74 H74 119.3 . .
C74 C75 C76 120.7(4) . .
C74 C75 H75 119.6 . .
C76 C75 H75 119.6 . .
C77 C76 C75 119.6(4) . .
C77 C76 H76 120.2 . .
C75 C76 H76 120.2 . .
C76 C77 C78 121.8(4) . .
C76 C77 H77 119.1 . .
C78 C77 H77 119.1 . .
C65 C78 C77 122.7(3) . .
C65 C78 C73 119.3(3) . .
C77 C78 C73 118.0(3) . .
C80 C79 C92 120.4(3) . .
C80 C79 C60 120.4(3) . .
C92 C79 C60 119.1(3) . .
C79 C80 C81 121.9(3) . .
C79 C80 C85 119.7(3) . .
C81 C80 C85 118.4(3) . .
C82 C81 C80 120.7(3) . .
C82 C81 H81 119.7 . .
C80 C81 H81 119.7 . .
C81 C82 C83 120.6(3) . .
C81 C82 H82 119.7 . .
C83 C82 H82 119.7 . .
C84 C83 C82 120.7(3) . .
C84 C83 H83 119.7 . .
C82 C83 H83 119.7 . .
C83 C84 C85 121.4(3) . .
C83 C84 H84 119.3 . .
C85 C84 H84 119.3 . .
C86 C85 C84 122.4(3) . .
C86 C85 C80 119.3(3) . .
C84 C85 C80 118.2(3) . .
C85 C86 C87 121.6(3) . .
C85 C86 H86 119.2 . .
C87 C86 H86 119.2 . .
C86 C87 C92 120.1(3) . .
C86 C87 C88 121.3(3) . .
C92 C87 C88 118.4(3) . .
C89 C88 C87 120.8(3) . .
C89 C88 Ag2 70.1(3) . .
C87 C88 Ag2 111.5(3) . .
C89 C88 H88 119.6 . .
C87 C88 H88 119.6 . .
Ag2 C88 H88 88.5 . .
C88 C89 C90 120.5(3) . .
C88 C89 Ag2 78.2(3) . .
C90 C89 Ag2 106.2(3) . .
C88 C89 H89 119.7 . .
C90 C89 H89 119.7 . .
Ag2 C89 H89 85.7 . .
C91 C90 C89 120.2(4) . .
C91 C90 H90 119.9 . .
C89 C90 H90 119.9 . .
C90 C91 C92 121.5(3) . .
C90 C91 H91 119.3 . .
C92 C91 H91 119.3 . .
C79 C92 C91 122.6(3) . .
C79 C92 C87 118.8(3) . .
C91 C92 C87 118.5(3) . .
F2 C93 F3 108.5(4) . .
F2 C93 F1 107.0(4) . .
F3 C93 F1 107.1(4) . .
F2 C93 S1 111.9(3) . .
F3 C93 S1 111.3(3) . .
F1 C93 S1 110.8(3) . .
F5 C94 F4 110.1(6) . .
F5 C94 F6 106.8(6) . .
F4 C94 F6 105.6(5) . .
F5 C94 S2 112.9(4) . .
F4 C94 S2 111.7(4) . .
F6 C94 S2 109.4(5) . .
C1 N1 C4 106.4(3) . .
C1 N1 Zn1 129.5(2) . .
C4 N1 Zn1 124.0(2) . .
C9 N2 C6 106.8(3) . .
C9 N2 Zn1 127.5(2) . .
C6 N2 Zn1 124.7(2) . .
C10 N3 C13 106.1(3) . .
C10 N3 Zn2 124.9(2) . .
C13 N3 Zn2 117.57(19) . .
C18 N4 C15 106.6(3) . .
C18 N4 Zn2 130.9(2) . .
C15 N4 Zn2 121.7(2) . .
C47 N5 C50 106.9(3) . .
C47 N5 Zn1 130.3(2) . .
C50 N5 Zn1 122.3(2) . .
C55 N6 C52 106.2(3) . .
C55 N6 Zn1 127.0(2) . .
C52 N6 Zn1 118.5(2) . .
C56 N7 C59 106.8(3) . .
C56 N7 Zn2 126.6(2) . .
C59 N7 Zn2 125.0(2) . .
C64 N8 C61 105.6(3) . .
C64 N8 Zn2 129.1(2) . .
C61 N8 Zn2 124.9(2) . .
S1 O1 Ag1 133.4(2) . .
S1 O2 Ag1 119.60(19) 2_665 .
S2 O4 Ag2 121.4(3) . .
S2 O5 Ag2 123.93(18) 2_557 .
O3 S1 O1 115.3(2) . .
O3 S1 O2 115.7(2) . 2_665
O1 S1 O2 113.4(2) . 2_665
O3 S1 C93 104.7(2) . .
O1 S1 C93 103.0(2) . .
O2 S1 C93 102.4(2) 2_665 .
O4 S2 O5 115.6(2) . 2_557
O4 S2 O6 114.9(3) . .
O5 S2 O6 112.4(3) 2_557 .
O4 S2 C94 104.9(3) . .
O5 S2 C94 103.4(2) 2_557 .
O6 S2 C94 103.8(3) . .
N2 Zn1 N5 117.32(11) . .
N2 Zn1 N1 94.07(11) . .
N5 Zn1 N1 117.39(12) . .
N2 Zn1 N6 134.50(11) . .
N5 Zn1 N6 93.85(11) . .
N1 Zn1 N6 100.04(11) . .
N7 Zn2 N4 118.17(11) . .
N7 Zn2 N3 135.19(10) . .
N4 Zn2 N3 94.10(10) . .
N7 Zn2 N8 93.66(11) . .
N4 Zn2 N8 117.83(11) . .
N3 Zn2 N8 97.70(11) . .
O1 Ag1 O2 105.86(12) . .
O1 Ag1 C68 100.04(12) . .
O2 Ag1 C68 105.51(14) . .
O1 Ag1 C36 98.52(12) . .
O2 Ag1 C36 85.64(13) . .
C68 Ag1 C36 154.69(12) . .
O1 Ag1 C35 99.74(12) . .
O2 Ag1 C35 115.24(11) . .
C68 Ag1 C35 127.08(11) . .
C36 Ag1 C35 31.65(11) . .
O1 Ag1 C67 130.09(11) . .
O2 Ag1 C67 101.98(12) . .
C68 Ag1 C67 31.88(11) . .
C36 Ag1 C67 124.36(11) . .
C35 Ag1 C67 104.64(11) . .
O4 Ag2 C24 120.16(14) . .
O4 Ag2 O5 91.83(13) . .
C24 Ag2 O5 92.15(14) . .
O4 Ag2 C89 107.85(15) . .
C24 Ag2 C89 131.98(14) . .
O5 Ag2 C89 85.55(12) . .
O4 Ag2 C23 111.10(14) . .
C24 Ag2 C23 32.38(15) . .
O5 Ag2 C23 124.41(14) . .
C89 Ag2 C23 128.67(14) . .
O4 Ag2 C88 84.52(14) . .
C24 Ag2 C88 148.26(12) . .
O5 Ag2 C88 107.74(13) . .
C89 Ag2 C88 31.69(14) . .
C23 Ag2 C88 123.76(14) . .
C96 C95 H95A 109.5 . .
C96 C95 H95B 109.5 . .
H95A C95 H95B 109.5 . .
C96 C95 H95C 109.5 . .
H95A C95 H95C 109.5 . .
H95B C95 H95C 109.5 . .
O7 C96 C95 108.8(7) . .
O7 C96 H96A 109.9 . .
C95 C96 H96A 109.9 . .
O7 C96 H96B 109.9 . .
C95 C96 H96B 109.9 . .
H96A C96 H96B 108.3 . .
O7 C97 C98 108.3(9) . .
O7 C97 H97A 110.0 . .
C98 C97 H97A 110.0 . .
O7 C97 H97B 110.0 . .
C98 C97 H97B 110.0 . .
H97A C97 H97B 108.4 . .
C97 C98 H98A 109.5 . .
C97 C98 H98B 109.5 . .
H98A C98 H98B 109.5 . .
C97 C98 H98C 109.5 . .
H98A C98 H98C 109.5 . .
H98B C98 H98C 109.5 . .
C96 O7 C97 111.3(7) . .
C100 C99 H99A 109.5 . .
C100 C99 H99B 109.5 . .
H99A C99 H99B 109.5 . .
C100 C99 H99C 109.5 . .
H99A C99 H99C 109.5 . .
H99B C99 H99C 109.5 . .
O8 C100 C99 110.9(5) . .
O8 C100 H10A 109.5 . .
C99 C100 H10A 109.5 . .
O8 C100 H10B 109.5 . .
C99 C100 H10B 109.5 . .
H10A C100 H10B 108.1 . .
O8 C101 C102 108.6(6) . .
O8 C101 H10C 110.0 . .
C102 C101 H10C 110.0 . .
O8 C101 H10D 110.0 . .
C102 C101 H10D 110.0 . .
H10C C101 H10D 108.4 . .
C101 C102 H10E 109.5 . .
C101 C102 H10F 109.5 . .
H10E C102 H10F 109.5 . .
C101 C102 H10G 109.5 . .
H10E C102 H10G 109.5 . .
H10F C102 H10G 109.5 . .
C100 O8 C101 114.2(5) . .
C105 O9 C103 114.8(13) . .
O9 C105 C104 103.1(12) . .
C107 C106 C111 120.0 . .
C107 C106 C113 121.9(5) . .
C111 C106 C113 117.4(5) . .
C106 C107 C108 120.0 . .
C106 C107 H107 120.0 . .
C108 C107 H107 120.0 . .
C109 C108 C107 120.0 . .
C109 C108 H108 120.0 . .
C107 C108 H108 120.0 . .
C108 C109 C110 120.0 . .
C108 C109 H109 120.0 . .
C110 C109 H109 120.0 . .
C111 C110 C109 120.0 . .
C111 C110 H110 120.0 . .
C109 C110 H110 120.0 . .
C110 C111 C106 120.0 . .
C110 C111 C112 122.0(5) . .
C106 C111 C112 118.0(5) . .
C111 C112 H11A 109.5 . .
C111 C112 H11B 109.5 . .
H11A C112 H11B 109.5 . .
C111 C112 H11C 109.5 . .
H11A C112 H11C 109.5 . .
H11B C112 H11C 109.5 . .
C106 C113 H11D 109.5 . .
C106 C113 H11E 109.5 . .
H11D C113 H11E 109.5 . .
C106 C113 H11F 109.5 . .
H11D C113 H11F 109.5 . .
H11E C113 H11F 109.5 . .

loop_
_geom_bond_atom_site_label_1
_geom_bond_atom_site_label_2
_geom_bond_distance
_geom_bond_site_symmetry_2
C1 N1 1.321(5) .
C1 C2 1.403(6) .
C1 H1 0.9300 .
C2 C3 1.369(6) .
C2 H2 0.9300 .
C3 C4 1.431(5) .
C3 H3 0.9300 .
C4 C5 1.383(5) .
C4 N1 1.400(4) .
C5 C6 1.406(5) .
C5 C19 1.507(4) .
C6 N2 1.384(4) .
C6 C7 1.417(5) .
C7 C8 1.372(5) .
C7 H7 0.9300 .
C8 C9 1.412(5) .
C8 H8 0.9300 .
C9 N2 1.348(4) .
C9 C10 1.449(4) .
C10 N3 1.344(4) .
C10 C11 1.416(5) .
C11 C12 1.366(5) .
C11 H11 0.9300 .
C12 C13 1.424(4) .
C12 H12 0.9300 .
C13 N3 1.393(4) .
C13 C14 1.401(4) .
C14 C15 1.393(4) .
C14 C33 1.504(4) .
C15 N4 1.392(4) .
C15 C16 1.420(4) .
C16 C17 1.373(5) .
C16 H16 0.9300 .
C17 C18 1.401(5) .
C17 H17 0.9300 .
C18 N4 1.331(4) .
C18 H18 0.9300 .
C19 C20 1.400(5) .
C19 C32 1.403(5) .
C20 C25 1.434(4) .
C20 C21 1.437(5) .
C21 C22 1.347(5) .
C21 H21 0.9300 .
C22 C23 1.425(6) .
C22 H22 0.9300 .
C23 C24 1.362(6) .
C23 Ag2 2.461(5) .
C23 H23 0.9300 .
C24 C25 1.435(5) .
C24 Ag2 2.421(5) .
C24 H24 0.9300 .
C25 C26 1.387(5) .
C26 C27 1.390(5) .
C26 H26 0.9300 .
C27 C28 1.426(5) .
C27 C32 1.434(4) .
C28 C29 1.347(6) .
C28 H28 0.9300 .
C29 C30 1.416(6) .
C29 H29 0.9300 .
C30 C31 1.364(5) .
C30 H30 0.9300 .
C31 C32 1.428(5) .
C31 H31 0.9300 .
C33 C46 1.395(5) .
C33 C34 1.400(5) .
C34 C35 1.425(5) .
C34 C39 1.438(4) .
C35 C36 1.380(5) .
C35 Ag1 2.567(4) .
C35 H35 0.9300 .
C36 C37 1.421(5) .
C36 Ag1 2.486(4) .
C36 H36 0.9300 .
C37 C38 1.356(6) .
C37 H37 0.9300 .
C38 C39 1.427(5) .
C38 H38 0.9300 .
C39 C40 1.385(5) .
C40 C41 1.392(5) .
C40 H40 0.9300 .
C41 C42 1.411(6) .
C41 C46 1.437(4) .
C42 C43 1.362(7) .
C42 H42 0.9300 .
C43 C44 1.410(6) .
C43 H43 0.9300 .
C44 C45 1.345(6) .
C44 H44 0.9300 .
C45 C46 1.424(5) .
C45 H45 0.9300 .
C47 N5 1.324(4) .
C47 C48 1.415(5) .
C47 H47 0.9300 .
C48 C49 1.364(5) .
C48 H48 0.9300 .
C49 C50 1.427(4) .
C49 H49 0.9300 .
C50 N5 1.387(4) .
C50 C51 1.390(5) .
C51 C52 1.407(4) .
C51 C65 1.506(5) .
C52 N6 1.392(4) .
C52 C53 1.417(5) .
C53 C54 1.368(5) .
C53 H53 0.9300 .
C54 C55 1.415(5) .
C54 H54 0.9300 .
C55 N6 1.350(4) .
C55 C56 1.446(5) .
C56 N7 1.346(4) .
C56 C57 1.415(4) .
C57 C58 1.363(5) .
C57 H57 0.9300 .
C58 C59 1.422(4) .
C58 H58 0.9300 .
C59 N7 1.391(4) .
C59 C60 1.399(5) .
C60 C61 1.399(5) .
C60 C79 1.498(4) .
C61 N8 1.398(4) .
C61 C62 1.411(5) .
C62 C63 1.364(5) .
C62 H62 0.9300 .
C63 C64 1.405(5) .
C63 H63 0.9300 .
C64 N8 1.335(5) .
C64 H64 0.9300 .
C65 C66 1.396(4) .
C65 C78 1.408(5) .
C66 C67 1.427(5) .
C66 C71 1.436(5) .
C67 C68 1.376(5) .
C67 Ag1 2.570(3) .
C67 H67 0.9300 .
C68 C69 1.426(6) .
C68 Ag1 2.409(4) .
C68 H68 0.9300 .
C69 C70 1.332(6) .
C69 H69 0.9300 .
C70 C71 1.435(5) .
C70 H70 0.9300 .
C71 C72 1.381(6) .
C72 C73 1.388(5) .
C72 H72 0.9300 .
C73 C78 1.431(5) .
C73 C74 1.435(6) .
C74 C75 1.334(6) .
C74 H74 0.9300 .
C75 C76 1.429(6) .
C75 H75 0.9300 .
C76 C77 1.360(6) .
C76 H76 0.9300 .
C77 C78 1.423(5) .
C77 H77 0.9300 .
C79 C80 1.404(4) .
C79 C92 1.410(4) .
C80 C81 1.425(4) .
C80 C85 1.436(4) .
C81 C82 1.361(5) .
C81 H81 0.9300 .
C82 C83 1.420(5) .
C82 H82 0.9300 .
C83 C84 1.332(5) .
C83 H83 0.9300 .
C84 C85 1.433(5) .
C84 H84 0.9300 .
C85 C86 1.379(5) .
C86 C87 1.389(5) .
C86 H86 0.9300 .
C87 C92 1.431(4) .
C87 C88 1.435(5) .
C88 C89 1.365(6) .
C88 Ag2 2.543(4) .
C88 H88 0.9300 .
C89 C90 1.417(6) .
C89 Ag2 2.443(5) .
C89 H89 0.9300 .
C90 C91 1.362(5) .
C90 H90 0.9300 .
C91 C92 1.424(5) .
C91 H91 0.9300 .
C93 F2 1.314(5) .
C93 F3 1.322(5) .
C93 F1 1.326(5) .
C93 S1 1.815(5) .
C94 F5 1.269(7) .
C94 F4 1.310(6) .
C94 F6 1.333(8) .
C94 S2 1.819(6) .
N1 Zn1 2.001(3) .
N2 Zn1 1.974(3) .
N3 Zn2 2.000(2) .
N4 Zn2 1.975(3) .
N5 Zn1 1.976(3) .
N6 Zn1 2.013(3) .
N7 Zn2 1.962(3) .
N8 Zn2 2.006(3) .
O1 S1 1.442(3) .
O1 Ag1 2.358(3) .
O2 S1 1.447(3) 2_665
O2 Ag1 2.392(3) .
O3 S1 1.431(4) .
O4 S2 1.409(4) .
O4 Ag2 2.411(4) .
O5 S2 1.415(3) 2_557
O5 Ag2 2.436(3) .
O6 S2 1.479(5) .
S1 O2 1.447(3) 2_665
S2 O5 1.415(3) 2_557
C95 C96 1.452(11) .
C95 H95A 0.9600 .
C95 H95B 0.9600 .
C95 H95C 0.9600 .
C96 O7 1.427(9) .
C96 H96A 0.9700 .
C96 H96B 0.9700 .
C97 O7 1.451(10) .
C97 C98 1.487(12) .
C97 H97A 0.9700 .
C97 H97B 0.9700 .
C98 H98A 0.9600 .
C98 H98B 0.9600 .
C98 H98C 0.9600 .
C99 C100 1.458(9) .
C99 H99A 0.9600 .
C99 H99B 0.9600 .
C99 H99C 0.9600 .
C100 O8 1.414(7) .
C100 H10A 0.9700 .
C100 H10B 0.9700 .
C101 O8 1.416(8) .
C101 C102 1.505(10) .
C101 H10C 0.9700 .
C101 H10D 0.9700 .
C102 H10E 0.9600 .
C102 H10F 0.9600 .
C102 H10G 0.9600 .
O9 C105 1.385(9) .
O9 C103 1.438(10) .
C105 C104 1.476(9) .
C106 C107 1.3900 .
C106 C111 1.3900 .
C106 C113 1.483(6) .
C107 C108 1.3900 .
C107 H107 0.9300 .
C108 C109 1.3900 .
C108 H108 0.9300 .
C109 C110 1.3900 .
C109 H109 0.9300 .
C110 C111 1.3900 .
C110 H110 0.9300 .
C111 C112 1.476(6) .
C112 H11A 0.9600 .
C112 H11B 0.9600 .
C112 H11C 0.9600 .
C113 H11D 0.9600 .
C113 H11E 0.9600 .
C113 H11F 0.9600 .
